data_7715826
loop_
_publ_author_name
'Tauchi, Daiki'
'Kanno, Katsuya'
'Hasegawa, Masashi'
'Mazaki, Yasuhiro'
'Tsubaki, Kazunori'
'Sugiura, Ken-Ichi'
'Shiga, Takuya'
'Mori, Seiji'
'Nishikawa, Hiroyuki'

_publ_section_title
;
 Aggregation-induced enhanced fluorescence emission of chiral Zn(II)
 complexes coordinated by Schiff-base type binaphthyl ligands.
;
_journal_issue 21
_journal_name_full 'Dalton transactions (Cambridge, England : 2003)'
_journal_page_first 8926
_journal_page_last 8933
_journal_paper_doi 10.1039/d4dt00903g
_journal_volume 53
_journal_year 2024
_chemical_formula_moiety 'C47 H36 N2 O6 Zn, 2(C46 H36 N2 O4 Zn), 2(O)'
_chemical_formula_sum 'C69.5 H54 N3 O8 Zn1.5'
_chemical_formula_weight 1157.21
_space_group_crystal_system monoclinic
_space_group_IT_number 5
_space_group_name_Hall 'C 2y'
_space_group_name_H-M_alt 'C 1 2 1'
_atom_sites_solution_hydrogens geom
_audit_creation_method SHELXL-2018/3
_audit_update_record
;
2024-03-15 deposited with the CCDC.	2024-04-24 downloaded from the CCDC.
;
_cell_angle_alpha 90
_cell_angle_beta 90.815(2)
_cell_angle_gamma 90
_cell_formula_units_Z 4
_cell_length_a 35.7404(7)
_cell_length_b 8.2238(2)
_cell_length_c 18.9816(4)
_cell_measurement_reflns_used 32137
_cell_measurement_temperature 100(2)
_cell_measurement_theta_max 27.8160
_cell_measurement_theta_min 2.4650
_cell_volume 5578.5(2)
_computing_cell_refinement 'CrysAlisPro 1.171.41.117a (Rigaku OD, 2021)'
_computing_data_collection 'CrysAlisPro 1.171.41.117a (Rigaku OD, 2021)'
_computing_data_reduction 'CrysAlisPro 1.171.41.117a (Rigaku OD, 2021)'
_computing_structure_refinement 'SHELXL-2018/3 (Sheldrick, 2018)'
_computing_structure_solution 'SHELXT 2018/2 (Sheldrick, 2018)'
_diffrn_ambient_temperature 100(2)
_diffrn_detector_area_resol_mean 5.8140
_diffrn_measured_fraction_theta_full 0.999
_diffrn_measured_fraction_theta_max 0.999
_diffrn_measurement_device_type 'XtaLAB AFC10 (RCD3): quarter-chi single'
_diffrn_measurement_method '\f and \w scans'
_diffrn_radiation_type MoK\a
_diffrn_radiation_wavelength 0.71073
_diffrn_reflns_av_R_equivalents 0.0494
_diffrn_reflns_av_unetI/netI 0.0435
_diffrn_reflns_Laue_measured_fraction_full 0.999
_diffrn_reflns_Laue_measured_fraction_max 0.999
_diffrn_reflns_limit_h_max 36
_diffrn_reflns_limit_h_min -46
_diffrn_reflns_limit_k_max 10
_diffrn_reflns_limit_k_min -10
_diffrn_reflns_limit_l_max 24
_diffrn_reflns_limit_l_min -24
_diffrn_reflns_number 51292
_diffrn_reflns_point_group_measured_fraction_full 0.999
_diffrn_reflns_point_group_measured_fraction_max 0.999
_diffrn_reflns_theta_full 25.242
_diffrn_reflns_theta_max 27.499
_diffrn_reflns_theta_min 2.146
_diffrn_source 'Rotating-anode X-ray tube (dual wavelength)'
_exptl_absorpt_coefficient_mu 0.713
_exptl_absorpt_correction_T_max 1.00000
_exptl_absorpt_correction_T_min 0.75549
_exptl_absorpt_correction_type multi-scan
_exptl_absorpt_process_details
;
CrysAlisPro 1.171.41.117a (Rigaku Oxford Diffraction, 2021)
Empirical absorption correction using spherical harmonics,
implemented in SCALE3 ABSPACK scaling algorithm.
;
_exptl_crystal_colour yellow
_exptl_crystal_density_diffrn 1.378
_exptl_crystal_density_method 'not measured'
_exptl_crystal_description plate
_exptl_crystal_F_000 2404
_exptl_crystal_preparation Luminescent
_exptl_crystal_recrystallization_method 'Re-crystallisation from solvent: dichloromethane, methanol'
_exptl_crystal_size_max 0.240
_exptl_crystal_size_mid 0.210
_exptl_crystal_size_min 0.060
_refine_diff_density_max 0.596
_refine_diff_density_min -0.322
_refine_diff_density_rms 0.060
_refine_ls_abs_structure_details
;
 Flack x determined using 4739 quotients [(I+)-(I-)]/[(I+)+(I-)]
 (Parsons, Flack and Wagner, Acta Cryst. B69 (2013) 249-259).
;
_refine_ls_abs_structure_Flack -0.003(4)
_refine_ls_extinction_method none
_refine_ls_goodness_of_fit_ref 1.032
_refine_ls_hydrogen_treatment constr
_refine_ls_matrix_type full
_refine_ls_number_parameters 774
_refine_ls_number_reflns 12822
_refine_ls_number_restraints 1
_refine_ls_restrained_S_all 1.032
_refine_ls_R_factor_all 0.0464
_refine_ls_R_factor_gt 0.0403
_refine_ls_shift/su_max 0.002
_refine_ls_shift/su_mean 0.000
_refine_ls_structure_factor_coef Fsqd
_refine_ls_weighting_details 'w=1/[\s^2^(Fo^2^)+(0.0543P)^2^+1.7956P] where P=(Fo^2^+2Fc^2^)/3'
_refine_ls_weighting_scheme calc
_refine_ls_wR_factor_gt 0.0952
_refine_ls_wR_factor_ref 0.0979
_reflns_Friedel_coverage 0.868
_reflns_Friedel_fraction_full 1.000
_reflns_Friedel_fraction_max 0.998
_reflns_number_gt 11645
_reflns_number_total 12822
_reflns_threshold_expression 'I > 2\s(I)'
_cod_data_source_file d4dt00903g2.cif
_cod_data_source_block S-Zn-NMe_0619
_cod_depositor_comments 'Adding full bibliography for 7715825--7715826.cif.'
_cod_original_sg_symbol_H-M 'C 2'
_cod_original_formula_sum 'C69.50 H54 N3 O8 Zn1.50'
_cod_database_code 7715826
_shelx_shelxl_version_number 2018/3
_shelx_space_group_comment
;
The symmetry employed for this shelxl refinement is uniquely defined
by the following loop, which should always be used as a source of
symmetry information in preference to the above space-group names.
They are only intended as comments.
;
_shelx_estimated_absorpt_t_min 0.848
_shelx_estimated_absorpt_t_max 0.958

loop_
_space_group_symop_operation_xyz
'x, y, z'
'-x, y, -z'
'x+1/2, y+1/2, z'
'-x+1/2, y+1/2, -z'

loop_
_atom_site_label
_atom_site_type_symbol
_atom_site_fract_x
_atom_site_fract_y
_atom_site_fract_z
_atom_site_U_iso_or_equiv
_atom_site_adp_type
_atom_site_occupancy
_atom_site_site_symmetry_order
_atom_site_calc_flag
_atom_site_refinement_flags_posn
_atom_site_refinement_flags_adp
_atom_site_refinement_flags_occupancy
_atom_site_disorder_assembly
_atom_site_disorder_group
Zn1 Zn 0.33324(2) 0.47170(5) 0.67254(2) 0.02894(11) Uani 1 1 d . . . . .
Zn2 Zn 0.500000 0.87752(8) 1.000000 0.03503(15) Uani 1 2 d S T P . .
N1 N 0.28437(8) 0.5872(4) 0.66276(15) 0.0361(7) Uani 1 1 d . . . . .
N2 N 0.38250(8) 0.5812(4) 0.68981(15) 0.0369(7) Uani 1 1 d . . . . .
N3 N 0.44903(8) 0.9940(5) 0.98940(15) 0.0440(8) Uani 1 1 d . . . . .
O1 O 0.33382(7) 0.3867(3) 0.57928(11) 0.0316(5) Uani 1 1 d . . . . .
O2 O 0.32377(7) 0.0897(3) 0.43937(16) 0.0419(7) Uani 1 1 d . . . . .
O3 O 0.33208(6) 0.3593(3) 0.76096(11) 0.0313(5) Uani 1 1 d . . . . .
O4 O 0.34154(7) 0.0343(3) 0.88600(17) 0.0431(7) Uani 1 1 d . . . . .
O5 O 0.50217(7) 0.8499(4) 0.89717(13) 0.0476(7) Uani 1 1 d . . . . .
O6 O 0.49216(7) 0.5735(4) 0.75910(18) 0.0504(8) Uani 1 1 d . . . . .
C1 C 0.31446(9) 0.4495(4) 0.52565(16) 0.0242(7) Uani 1 1 d . . . . .
C2 C 0.28158(8) 0.5489(4) 0.53510(16) 0.0261(6) Uani 1 1 d . . . . .
C3 C 0.26128(9) 0.6036(4) 0.47731(18) 0.0305(7) Uani 1 1 d . . . . .
H1 H 0.238962 0.663518 0.484824 0.037 Uiso 1 1 calc R U . . .
C4 C 0.27241(9) 0.5739(4) 0.40825(17) 0.0296(7) Uani 1 1 d . . . . .
C5 C 0.25272(10) 0.6387(5) 0.3490(2) 0.0419(9) Uani 1 1 d . . . . .
H2 H 0.230909 0.702377 0.356109 0.050 Uiso 1 1 calc R U . . .
C6 C 0.26463(12) 0.6109(5) 0.2826(2) 0.0484(10) Uani 1 1 d . . . . .
H3 H 0.251446 0.656365 0.243452 0.058 Uiso 1 1 calc R U . . .
C7 C 0.29636(11) 0.5153(5) 0.27178(18) 0.0421(9) Uani 1 1 d . . . . .
H4 H 0.304459 0.495861 0.225079 0.051 Uiso 1 1 calc R U . . .
C8 C 0.31605(10) 0.4489(5) 0.32732(17) 0.0329(8) Uani 1 1 d . . . . .
H5 H 0.337280 0.382858 0.318447 0.039 Uiso 1 1 calc R U . . .
C9 C 0.30513(8) 0.4775(5) 0.39777(15) 0.0267(6) Uani 1 1 d . . . . .
C10 C 0.32569(9) 0.4179(4) 0.45657(17) 0.0241(7) Uani 1 1 d . . . . .
C11 C 0.36071(8) 0.3225(4) 0.44512(15) 0.0252(6) Uani 1 1 d . . . . .
C12 C 0.39598(10) 0.4000(4) 0.44106(17) 0.0258(7) Uani 1 1 d . . . . .
C13 C 0.40026(10) 0.5717(5) 0.44840(19) 0.0329(8) Uani 1 1 d . . . . .
H6 H 0.378774 0.637264 0.455734 0.039 Uiso 1 1 calc R U . . .
C14 C 0.43460(10) 0.6438(5) 0.4451(2) 0.0419(9) Uani 1 1 d . . . . .
H7 H 0.436730 0.758413 0.449855 0.050 Uiso 1 1 calc R U . . .
C15 C 0.46690(11) 0.5492(6) 0.4347(2) 0.0467(11) Uani 1 1 d . . . . .
H8 H 0.490741 0.599943 0.432992 0.056 Uiso 1 1 calc R U . . .
C16 C 0.46401(11) 0.3858(6) 0.4272(2) 0.0411(10) Uani 1 1 d . . . . .
H9 H 0.485967 0.323091 0.420204 0.049 Uiso 1 1 calc R U . . .
C17 C 0.42882(9) 0.3070(5) 0.42948(17) 0.0300(8) Uani 1 1 d . . . . .
C18 C 0.42486(10) 0.1364(5) 0.42001(18) 0.0344(8) Uani 1 1 d . . . . .
H10 H 0.446398 0.072474 0.410958 0.041 Uiso 1 1 calc R U . . .
C19 C 0.39110(9) 0.0634(4) 0.42362(17) 0.0334(7) Uani 1 1 d . . . . .
H11 H 0.389160 -0.050972 0.417388 0.040 Uiso 1 1 calc R U . . .
C20 C 0.35870(9) 0.1560(4) 0.43658(17) 0.0293(7) Uani 1 1 d . . . . .
C21 C 0.32136(14) -0.0849(5) 0.4412(3) 0.0570(14) Uani 1 1 d . . . . .
H12 H 0.335700 -0.126176 0.481760 0.086 Uiso 1 1 calc R U . . .
H13 H 0.331633 -0.129864 0.397705 0.086 Uiso 1 1 calc R U . . .
H14 H 0.295115 -0.117602 0.445234 0.086 Uiso 1 1 calc R U . . .
C22 C 0.26753(9) 0.6018(4) 0.60304(18) 0.0329(7) Uani 1 1 d . . . . .
H15 H 0.243596 0.652058 0.603066 0.039 Uiso 1 1 calc R U . . .
C23 C 0.26475(14) 0.6471(7) 0.7251(2) 0.0680(15) Uani 1 1 d . . . . .
H16 H 0.241038 0.697455 0.710442 0.102 Uiso 1 1 calc R U . . .
H17 H 0.280373 0.727783 0.749587 0.102 Uiso 1 1 calc R U . . .
H18 H 0.259739 0.556038 0.756927 0.102 Uiso 1 1 calc R U . . .
C24 C 0.35000(9) 0.4097(4) 0.81820(17) 0.0237(7) Uani 1 1 d . . . . .
C25 C 0.38300(8) 0.5125(4) 0.81510(16) 0.0255(7) Uani 1 1 d . . . . .
C26 C 0.40198(8) 0.5552(4) 0.87632(17) 0.0285(7) Uani 1 1 d . . . . .
H37 H 0.424190 0.618005 0.873067 0.034 Uiso 1 1 calc R U . . .
C27 C 0.38945(8) 0.5086(4) 0.94326(16) 0.0283(7) Uani 1 1 d . . . . .
C28 C 0.40755(9) 0.5614(5) 1.00616(18) 0.0384(8) Uani 1 1 d . . . . .
H38 H 0.428950 0.629477 1.003519 0.046 Uiso 1 1 calc R U . . .
C29 C 0.39459(10) 0.5155(6) 1.07044(19) 0.0460(10) Uani 1 1 d . . . . .
H39 H 0.406707 0.552736 1.112279 0.055 Uiso 1 1 calc R U . . .
C30 C 0.36355(10) 0.4138(5) 1.07453(19) 0.0409(10) Uani 1 1 d . . . . .
H40 H 0.355123 0.379587 1.119392 0.049 Uiso 1 1 calc R U . . .
C31 C 0.34488(9) 0.3621(5) 1.01485(17) 0.0325(7) Uani 1 1 d . . . . .
H41 H 0.323557 0.293973 1.018956 0.039 Uiso 1 1 calc R U . . .
C32 C 0.35716(9) 0.4095(4) 0.94717(16) 0.0250(7) Uani 1 1 d . . . . .
C33 C 0.33768(8) 0.3622(4) 0.88451(15) 0.0228(6) Uani 1 1 d . . . . .
C34 C 0.30308(8) 0.2604(4) 0.89077(15) 0.0237(6) Uani 1 1 d . . . . .
C35 C 0.26738(8) 0.3335(4) 0.89923(15) 0.0234(7) Uani 1 1 d . . . . .
C36 C 0.26202(9) 0.5038(4) 0.90020(18) 0.0322(8) Uani 1 1 d . . . . .
H42 H 0.283057 0.573668 0.896180 0.039 Uiso 1 1 calc R U . . .
C37 C 0.22745(10) 0.5694(5) 0.9068(2) 0.0408(9) Uani 1 1 d . . . . .
H43 H 0.224663 0.684271 0.906623 0.049 Uiso 1 1 calc R U . . .
C38 C 0.19562(10) 0.4704(6) 0.9137(2) 0.0412(9) Uani 1 1 d . . . . .
H44 H 0.171542 0.518136 0.917795 0.049 Uiso 1 1 calc R U . . .
C39 C 0.19954(10) 0.3064(5) 0.91465(19) 0.0347(8) Uani 1 1 d . . . . .
H45 H 0.178068 0.239747 0.920074 0.042 Uiso 1 1 calc R U . . .
C40 C 0.23528(9) 0.2327(4) 0.90762(17) 0.0274(7) Uani 1 1 d . . . . .
C41 C 0.24010(9) 0.0630(4) 0.90859(17) 0.0320(7) Uani 1 1 d . . . . .
H46 H 0.218978 -0.005231 0.915060 0.038 Uiso 1 1 calc R U . . .
C42 C 0.27433(9) -0.0051(4) 0.90047(18) 0.0342(7) Uani 1 1 d . . . . .
H47 H 0.276920 -0.120103 0.900586 0.041 Uiso 1 1 calc R U . . .
C43 C 0.30611(9) 0.0943(4) 0.89184(17) 0.0282(7) Uani 1 1 d . . . . .
C44 C 0.34599(12) -0.1370(6) 0.8836(3) 0.0660(15) Uani 1 1 d . . . . .
H48 H 0.331373 -0.181131 0.843938 0.099 Uiso 1 1 calc R U . . .
H49 H 0.337194 -0.184797 0.927674 0.099 Uiso 1 1 calc R U . . .
H50 H 0.372489 -0.163466 0.877559 0.099 Uiso 1 1 calc R U . . .
C45 C 0.39789(9) 0.5823(4) 0.75095(18) 0.0331(7) Uani 1 1 d . . . . .
H51 H 0.421576 0.634221 0.754927 0.040 Uiso 1 1 calc R U . . .
C46 C 0.40330(14) 0.6547(7) 0.6320(2) 0.0640(14) Uani 1 1 d . . . . .
H52 H 0.409568 0.570767 0.597516 0.096 Uiso 1 1 calc R U . . .
H53 H 0.426360 0.703944 0.650686 0.096 Uiso 1 1 calc R U . . .
H54 H 0.387881 0.738641 0.609233 0.096 Uiso 1 1 calc R U . . .
C47 C 0.48254(10) 0.9181(4) 0.84732(19) 0.0317(8) Uani 1 1 d . . . . .
C48 C 0.44891(9) 1.0097(4) 0.86049(17) 0.0300(7) Uani 1 1 d . . . . .
C49 C 0.42822(9) 1.0756(4) 0.80578(18) 0.0322(7) Uani 1 1 d . . . . .
H19 H 0.405858 1.132866 0.816005 0.039 Uiso 1 1 calc R U . . .
C50 C 0.43916(9) 1.0606(4) 0.73550(18) 0.0331(7) Uani 1 1 d . . . . .
C51 C 0.41847(11) 1.1333(5) 0.6794(2) 0.0420(9) Uani 1 1 d . . . . .
H20 H 0.396386 1.192716 0.689397 0.050 Uiso 1 1 calc R U . . .
C52 C 0.42973(12) 1.1191(5) 0.6115(2) 0.0503(10) Uani 1 1 d . . . . .
H21 H 0.415878 1.169717 0.574502 0.060 Uiso 1 1 calc R U . . .
C53 C 0.46222(11) 1.0285(5) 0.5967(2) 0.0455(10) Uani 1 1 d . . . . .
H22 H 0.469811 1.016674 0.549208 0.055 Uiso 1 1 calc R U . . .
C54 C 0.48288(10) 0.9578(6) 0.64911(18) 0.0376(8) Uani 1 1 d . . . . .
H23 H 0.504677 0.897865 0.637578 0.045 Uiso 1 1 calc R U . . .
C55 C 0.47241(9) 0.9721(5) 0.72083(16) 0.0305(6) Uani 1 1 d . . . . .
C56 C 0.49355(10) 0.9031(4) 0.77679(19) 0.0297(7) Uani 1 1 d . . . . .
C57 C 0.52860(9) 0.8088(4) 0.76258(17) 0.0306(7) Uani 1 1 d . . . . .
C58 C 0.56410(10) 0.8865(5) 0.75910(17) 0.0289(7) Uani 1 1 d . . . . .
C59 C 0.56822(10) 1.0585(5) 0.76684(19) 0.0342(8) Uani 1 1 d . . . . .
H24 H 0.546639 1.124364 0.772607 0.041 Uiso 1 1 calc R U . . .
C60 C 0.60255(11) 1.1292(5) 0.7661(2) 0.0411(9) Uani 1 1 d . . . . .
H25 H 0.604607 1.243630 0.771597 0.049 Uiso 1 1 calc R U . . .
C61 C 0.63510(11) 1.0359(6) 0.7572(2) 0.0453(11) Uani 1 1 d . . . . .
H26 H 0.658949 1.086949 0.757425 0.054 Uiso 1 1 calc R U . . .
C62 C 0.63228(11) 0.8723(6) 0.7483(2) 0.0397(9) Uani 1 1 d . . . . .
H27 H 0.654306 0.809521 0.742013 0.048 Uiso 1 1 calc R U . . .
C63 C 0.59698(9) 0.7941(5) 0.74821(17) 0.0304(8) Uani 1 1 d . . . . .
C64 C 0.59327(10) 0.6243(5) 0.73888(18) 0.0355(8) Uani 1 1 d . . . . .
H28 H 0.614931 0.560512 0.730693 0.043 Uiso 1 1 calc R U . . .
C65 C 0.55947(9) 0.5512(5) 0.74139(17) 0.0361(8) Uani 1 1 d . . . . .
H29 H 0.557612 0.436987 0.734731 0.043 Uiso 1 1 calc R U . . .
C66 C 0.52697(9) 0.6431(4) 0.75380(18) 0.0344(8) Uani 1 1 d . . . . .
C67 C 0.48792(18) 0.4068(7) 0.7500(5) 0.112(3) Uani 1 1 d . . . . .
H30 H 0.503730 0.349179 0.784452 0.169 Uiso 1 1 calc R U . . .
H31 H 0.495368 0.376681 0.702263 0.169 Uiso 1 1 calc R U . . .
H32 H 0.461685 0.376919 0.756917 0.169 Uiso 1 1 calc R U . . .
C68 C 0.43430(9) 1.0378(5) 0.93080(18) 0.0367(8) Uani 1 1 d . . . . .
H33 H 0.411270 1.095063 0.933227 0.044 Uiso 1 1 calc R U . . .
C69 C 0.42802(14) 1.0338(8) 1.0527(2) 0.0768(18) Uani 1 1 d . . . . .
H34 H 0.404767 1.089528 1.039266 0.115 Uiso 1 1 calc R U . . .
H35 H 0.443142 1.104884 1.083234 0.115 Uiso 1 1 calc R U . . .
H36 H 0.422082 0.933471 1.078123 0.115 Uiso 1 1 calc R U . . .
O7 O 0.33229(16) 0.9889(10) 0.6465(13) 0.226(12) Uani 0.681(16) 1 d . . P A 1
O8 O 0.3319(3) 1.0053(14) 0.7248(7) 0.060(4) Uani 0.319(16) 1 d . . P A 2
O9 O 0.500000 0.6187(6) 1.000000 0.0715(14) Uani 1 2 d S T P . .
C70 C 0.4999(3) 0.5002(19) 0.9305(9) 0.109(6) Uani 0.5 1 d . . P . .
O11 O 0.5145(4) 0.3095(19) 0.9015(9) 0.087(5) Uani 0.25 1 d . . P . .
O10 O 0.4870(3) 0.4363(12) 0.9027(6) 0.039(3) Uani 0.25 1 d . . P . .

loop_
_atom_site_aniso_label
_atom_site_aniso_U_11
_atom_site_aniso_U_22
_atom_site_aniso_U_33
_atom_site_aniso_U_23
_atom_site_aniso_U_13
_atom_site_aniso_U_12
Zn1 0.0281(2) 0.0317(2) 0.02711(18) 0.00220(18) 0.00282(14) 0.0015(2)
Zn2 0.0258(3) 0.0393(4) 0.0399(3) 0.000 -0.0065(2) 0.000
N1 0.0353(16) 0.0413(18) 0.0319(14) -0.0034(13) 0.0062(12) 0.0091(14)
N2 0.0396(16) 0.0352(17) 0.0359(15) 0.0045(13) 0.0077(13) -0.0120(14)
N3 0.0383(16) 0.055(2) 0.0380(15) -0.0149(16) -0.0039(12) 0.0148(17)
O1 0.0289(12) 0.0374(13) 0.0285(11) 0.0003(11) -0.0004(9) 0.0105(11)
O2 0.0306(13) 0.0225(13) 0.0726(18) -0.0032(12) 0.0053(12) -0.0017(10)
O3 0.0322(12) 0.0351(13) 0.0268(11) 0.0046(10) 0.0001(9) -0.0108(11)
O4 0.0253(12) 0.0212(13) 0.0829(19) -0.0004(13) 0.0035(12) 0.0034(10)
O5 0.0384(14) 0.0626(19) 0.0415(14) -0.0145(14) -0.0095(11) 0.0252(14)
O6 0.0311(14) 0.0316(14) 0.089(2) -0.0198(15) 0.0081(14) -0.0043(12)
C1 0.0199(15) 0.0227(18) 0.0299(14) 0.0000(13) 0.0016(12) 0.0025(13)
C2 0.0215(14) 0.0249(16) 0.0319(15) 0.0023(13) 0.0046(12) 0.0005(13)
C3 0.0210(15) 0.0270(17) 0.0435(18) -0.0001(14) -0.0003(13) 0.0017(13)
C4 0.0289(16) 0.0261(17) 0.0338(16) -0.0004(14) -0.0019(13) -0.0017(14)
C5 0.037(2) 0.043(2) 0.046(2) 0.0039(18) -0.0101(16) 0.0073(17)
C6 0.052(2) 0.052(3) 0.041(2) 0.0105(18) -0.0128(18) 0.001(2)
C7 0.044(2) 0.050(3) 0.0319(17) 0.0050(16) -0.0008(15) -0.0063(18)
C8 0.0299(17) 0.035(2) 0.0337(16) -0.0011(15) 0.0013(13) -0.0064(15)
C9 0.0245(14) 0.0241(15) 0.0316(14) 0.0014(16) -0.0005(11) -0.0078(15)
C10 0.0216(17) 0.0221(17) 0.0287(15) 0.0001(12) 0.0018(13) -0.0019(11)
C11 0.0230(15) 0.0296(17) 0.0230(14) -0.0001(12) 0.0020(12) 0.0027(13)
C12 0.0233(17) 0.0324(18) 0.0217(14) 0.0047(14) 0.0020(12) 0.0017(14)
C13 0.0270(17) 0.0338(19) 0.0378(19) 0.0029(15) -0.0014(14) 0.0007(15)
C14 0.035(2) 0.040(2) 0.051(2) 0.0072(19) -0.0048(17) -0.0116(17)
C15 0.0237(18) 0.058(3) 0.058(3) 0.013(2) -0.0037(17) -0.0092(19)
C16 0.0268(19) 0.053(3) 0.043(2) 0.010(2) 0.0017(16) 0.008(2)
C17 0.0236(16) 0.040(2) 0.0269(16) 0.0063(15) 0.0012(13) 0.0040(14)
C18 0.0308(18) 0.040(2) 0.0327(17) 0.0000(15) 0.0035(14) 0.0129(15)
C19 0.0319(17) 0.0301(18) 0.0382(17) -0.0032(15) 0.0029(14) 0.0044(15)
C20 0.0288(16) 0.0272(17) 0.0320(16) 0.0004(13) 0.0034(13) 0.0005(13)
C21 0.044(3) 0.028(2) 0.100(4) -0.005(2) 0.019(3) -0.0062(17)
C22 0.0265(16) 0.0328(19) 0.0395(18) 0.0006(14) 0.0066(14) 0.0083(14)
C23 0.063(3) 0.099(4) 0.042(2) -0.006(2) 0.012(2) 0.041(3)
C24 0.0209(16) 0.0193(15) 0.0310(15) -0.0011(12) 0.0000(13) 0.0023(12)
C25 0.0222(14) 0.0220(17) 0.0325(15) -0.0005(12) 0.0052(12) 0.0002(12)
C26 0.0188(14) 0.0237(16) 0.0430(18) -0.0026(14) -0.0003(13) -0.0014(13)
C27 0.0201(14) 0.0296(18) 0.0351(16) -0.0037(13) -0.0014(12) 0.0031(12)
C28 0.0261(16) 0.047(2) 0.0419(19) -0.0098(17) -0.0067(14) 0.0003(16)
C29 0.0356(19) 0.066(3) 0.0362(18) -0.0123(18) -0.0097(15) 0.0064(19)
C30 0.030(2) 0.061(3) 0.0311(17) 0.0021(16) 0.0012(14) 0.0126(16)
C31 0.0222(15) 0.041(2) 0.0345(16) 0.0024(16) 0.0010(13) 0.0057(16)
C32 0.0202(16) 0.0253(16) 0.0296(15) -0.0021(12) 0.0020(12) 0.0077(12)
C33 0.0183(13) 0.0208(15) 0.0293(15) -0.0017(13) 0.0027(11) 0.0033(13)
C34 0.0219(14) 0.0254(16) 0.0239(14) 0.0024(12) 0.0018(11) -0.0004(12)
C35 0.0208(15) 0.0280(18) 0.0215(14) -0.0007(13) 0.0021(11) -0.0008(13)
C36 0.0243(16) 0.028(2) 0.0449(19) 0.0006(15) 0.0094(14) -0.0011(14)
C37 0.0308(19) 0.031(2) 0.061(2) -0.0019(18) 0.0090(17) 0.0051(16)
C38 0.0206(16) 0.046(2) 0.057(2) -0.008(2) 0.0052(14) 0.004(2)
C39 0.0214(17) 0.042(2) 0.0413(19) -0.0057(17) 0.0053(14) -0.0076(15)
C40 0.0232(15) 0.0323(18) 0.0267(15) -0.0011(14) 0.0002(12) -0.0018(14)
C41 0.0258(16) 0.0313(18) 0.0389(17) -0.0002(15) -0.0004(13) -0.0085(14)
C42 0.0319(17) 0.0207(18) 0.0498(19) 0.0011(15) -0.0044(14) -0.0043(14)
C43 0.0224(15) 0.0251(16) 0.0369(17) 0.0015(13) 0.0003(13) 0.0009(13)
C44 0.035(2) 0.031(2) 0.132(5) -0.004(3) 0.006(2) 0.007(2)
C45 0.0297(17) 0.0295(17) 0.0401(18) -0.0015(15) 0.0060(14) -0.0076(14)
C46 0.072(3) 0.079(3) 0.041(2) 0.010(2) 0.013(2) -0.037(3)
C47 0.0242(18) 0.031(2) 0.0398(18) -0.0091(14) -0.0041(14) 0.0020(13)
C48 0.0239(15) 0.0267(18) 0.0394(17) -0.0055(13) 0.0002(13) 0.0007(12)
C49 0.0236(15) 0.0276(17) 0.0454(19) -0.0012(15) 0.0008(14) 0.0017(13)
C50 0.0290(16) 0.0286(18) 0.0416(18) 0.0026(15) -0.0002(14) -0.0048(14)
C51 0.038(2) 0.038(2) 0.050(2) 0.0053(17) -0.0044(16) 0.0023(16)
C52 0.056(3) 0.048(2) 0.047(2) 0.0170(19) -0.0061(19) -0.007(2)
C53 0.049(2) 0.051(2) 0.0375(19) 0.0073(17) 0.0078(17) -0.0116(19)
C54 0.0333(18) 0.037(2) 0.0423(18) 0.0001(19) 0.0080(14) -0.0088(18)
C55 0.0264(15) 0.0247(15) 0.0404(16) -0.0021(18) 0.0018(12) -0.0095(16)
C56 0.0218(17) 0.0258(16) 0.0415(18) -0.0077(15) 0.0027(14) -0.0030(13)
C57 0.0241(16) 0.0318(17) 0.0359(17) -0.0064(14) 0.0025(13) 0.0002(13)
C58 0.0267(17) 0.0349(19) 0.0250(15) -0.0023(16) -0.0008(13) 0.0008(16)
C59 0.0283(18) 0.035(2) 0.040(2) -0.0026(17) 0.0021(15) -0.0006(16)
C60 0.037(2) 0.041(2) 0.046(2) 0.0008(18) -0.0011(17) -0.0091(18)
C61 0.0223(17) 0.060(3) 0.054(2) 0.011(2) -0.0027(16) -0.0090(18)
C62 0.0286(18) 0.050(3) 0.040(2) 0.009(2) 0.0029(15) 0.005(2)
C63 0.0253(16) 0.042(2) 0.0241(15) 0.0026(14) 0.0015(13) 0.0015(15)
C64 0.0317(18) 0.042(2) 0.0333(17) -0.0020(15) 0.0035(14) 0.0118(16)
C65 0.0342(18) 0.0343(19) 0.0400(18) -0.0047(16) 0.0037(15) 0.0041(16)
C66 0.0277(17) 0.0336(18) 0.0421(18) -0.0073(15) 0.0047(14) 0.0010(14)
C67 0.068(4) 0.044(3) 0.228(9) -0.055(4) 0.065(5) -0.025(3)
C68 0.0303(17) 0.0391(19) 0.0407(18) -0.0103(16) -0.0010(14) 0.0094(15)
C69 0.073(3) 0.117(5) 0.040(2) -0.024(3) -0.002(2) 0.051(3)
O7 0.045(4) 0.058(4) 0.57(4) -0.112(10) -0.019(8) 0.006(3)
O8 0.067(6) 0.035(7) 0.078(8) -0.003(5) -0.014(5) -0.011(5)
O9 0.041(2) 0.044(3) 0.129(4) 0.000 0.008(3) 0.000
C70 0.030(5) 0.082(10) 0.214(17) -0.055(12) -0.010(7) 0.010(6)
O11 0.082(10) 0.055(9) 0.126(13) -0.013(9) 0.010(9) 0.009(8)
O10 0.039(7) 0.026(6) 0.051(6) -0.010(4) -0.004(5) -0.003(4)

loop_
_atom_type_symbol
_atom_type_description
_atom_type_scat_dispersion_real
_atom_type_scat_dispersion_imag
_atom_type_scat_source
C C 0.0033 0.0016 'International Tables Vol C Tables 4.2.6.8 and 6.1.1.4'
H H 0.0000 0.0000 'International Tables Vol C Tables 4.2.6.8 and 6.1.1.4'
N N 0.0061 0.0033 'International Tables Vol C Tables 4.2.6.8 and 6.1.1.4'
O O 0.0106 0.0060 'International Tables Vol C Tables 4.2.6.8 and 6.1.1.4'
Zn Zn 0.2839 1.4301 'International Tables Vol C Tables 4.2.6.8 and 6.1.1.4'

loop_
_geom_angle_atom_site_label_1
_geom_angle_atom_site_label_2
_geom_angle_atom_site_label_3
_geom_angle
_geom_angle_site_symmetry_1
_geom_angle_site_symmetry_3
_geom_angle_publ_flag
O1 Zn1 O3 129.63(11) . . ?
O1 Zn1 N1 96.28(11) . . ?
O3 Zn1 N1 106.34(11) . . ?
O1 Zn1 N2 107.24(11) . . ?
O3 Zn1 N2 95.94(11) . . ?
N1 Zn1 N2 124.64(14) . . ?
O5 Zn2 O5 166.7(2) 2_657 . ?
O5 Zn2 N3 90.24(11) 2_657 2_657 ?
O5 Zn2 N3 95.92(12) . 2_657 ?
O5 Zn2 N3 95.92(12) 2_657 . ?
O5 Zn2 N3 90.24(11) . . ?
N3 Zn2 N3 124.7(2) 2_657 . ?
O5 Zn2 O9 83.36(10) 2_657 . ?
O5 Zn2 O9 83.36(10) . . ?
N3 Zn2 O9 117.64(11) 2_657 . ?
N3 Zn2 O9 117.64(11) . . ?
C22 N1 C23 117.2(3) . . ?
C22 N1 Zn1 121.8(2) . . ?
C23 N1 Zn1 120.8(3) . . ?
C45 N2 C46 117.4(3) . . ?
C45 N2 Zn1 121.3(2) . . ?
C46 N2 Zn1 121.2(3) . . ?
C68 N3 C69 116.3(3) . . ?
C68 N3 Zn2 124.6(2) . . ?
C69 N3 Zn2 119.1(3) . . ?
C1 O1 Zn1 123.9(2) . . ?
C20 O2 C21 117.1(3) . . ?
C24 O3 Zn1 123.6(2) . . ?
C43 O4 C44 117.8(3) . . ?
C47 O5 Zn2 130.2(2) . . ?
C66 O6 C67 119.9(4) . . ?
O1 C1 C10 119.5(3) . . ?
O1 C1 C2 122.8(3) . . ?
C10 C1 C2 117.8(3) . . ?
C3 C2 C1 120.3(3) . . ?
C3 C2 C22 114.9(3) . . ?
C1 C2 C22 124.8(3) . . ?
C2 C3 C4 122.3(3) . . ?
C3 C4 C5 122.2(3) . . ?
C3 C4 C9 118.2(3) . . ?
C5 C4 C9 119.7(3) . . ?
C6 C5 C4 120.9(4) . . ?
C5 C6 C7 119.8(3) . . ?
C8 C7 C6 121.3(3) . . ?
C7 C8 C9 120.9(4) . . ?
C10 C9 C8 122.6(3) . . ?
C10 C9 C4 119.9(3) . . ?
C8 C9 C4 117.4(3) . . ?
C1 C10 C9 121.4(3) . . ?
C1 C10 C11 119.0(3) . . ?
C9 C10 C11 119.6(3) . . ?
C20 C11 C12 119.0(3) . . ?
C20 C11 C10 119.7(3) . . ?
C12 C11 C10 121.3(3) . . ?
C11 C12 C17 120.3(3) . . ?
C11 C12 C13 122.3(3) . . ?
C17 C12 C13 117.4(3) . . ?
C14 C13 C12 121.3(4) . . ?
C13 C14 C15 120.4(4) . . ?
C16 C15 C14 120.1(4) . . ?
C15 C16 C17 121.1(4) . . ?
C16 C17 C12 119.6(4) . . ?
C16 C17 C18 122.3(4) . . ?
C12 C17 C18 118.1(3) . . ?
C19 C18 C17 121.3(3) . . ?
C18 C19 C20 120.3(3) . . ?
O2 C20 C11 116.0(3) . . ?
O2 C20 C19 123.0(3) . . ?
C11 C20 C19 121.0(3) . . ?
N1 C22 C2 126.2(3) . . ?
O3 C24 C33 119.9(3) . . ?
O3 C24 C25 122.3(3) . . ?
C33 C24 C25 117.8(3) . . ?
C26 C25 C24 120.2(3) . . ?
C26 C25 C45 115.0(3) . . ?
C24 C25 C45 124.8(3) . . ?
C25 C26 C27 122.1(3) . . ?
C26 C27 C32 118.3(3) . . ?
C26 C27 C28 122.0(3) . . ?
C32 C27 C28 119.6(3) . . ?
C29 C28 C27 120.8(3) . . ?
C28 C29 C30 119.8(3) . . ?
C31 C30 C29 121.2(3) . . ?
C30 C31 C32 120.6(3) . . ?
C27 C32 C31 118.0(3) . . ?
C27 C32 C33 120.2(3) . . ?
C31 C32 C33 121.8(3) . . ?
C24 C33 C32 121.3(3) . . ?
C24 C33 C34 119.9(3) . . ?
C32 C33 C34 118.7(3) . . ?
C43 C34 C35 119.4(3) . . ?
C43 C34 C33 119.5(3) . . ?
C35 C34 C33 121.0(3) . . ?
C36 C35 C34 122.8(3) . . ?
C36 C35 C40 117.7(3) . . ?
C34 C35 C40 119.5(3) . . ?
C37 C36 C35 121.3(3) . . ?
C36 C37 C38 121.2(4) . . ?
C39 C38 C37 119.6(4) . . ?
C38 C39 C40 121.0(3) . . ?
C41 C40 C39 122.1(3) . . ?
C41 C40 C35 118.7(3) . . ?
C39 C40 C35 119.2(3) . . ?
C42 C41 C40 121.3(3) . . ?
C41 C42 C43 120.2(3) . . ?
O4 C43 C34 115.7(3) . . ?
O4 C43 C42 123.3(3) . . ?
C34 C43 C42 121.1(3) . . ?
N2 C45 C25 126.9(3) . . ?
O5 C47 C56 120.1(3) . . ?
O5 C47 C48 122.8(3) . . ?
C56 C47 C48 117.1(3) . . ?
C49 C48 C47 120.9(3) . . ?
C49 C48 C68 115.6(3) . . ?
C47 C48 C68 123.4(3) . . ?
C48 C49 C50 122.0(3) . . ?
C49 C50 C51 121.9(3) . . ?
C49 C50 C55 118.4(3) . . ?
C51 C50 C55 119.7(3) . . ?
C52 C51 C50 121.1(4) . . ?
C51 C52 C53 119.3(4) . . ?
C54 C53 C52 121.3(4) . . ?
C53 C54 C55 121.1(4) . . ?
C56 C55 C54 122.7(3) . . ?
C56 C55 C50 119.8(3) . . ?
C54 C55 C50 117.5(3) . . ?
C47 C56 C55 121.8(3) . . ?
C47 C56 C57 117.5(3) . . ?
C55 C56 C57 120.7(3) . . ?
C66 C57 C58 118.5(3) . . ?
C66 C57 C56 120.0(3) . . ?
C58 C57 C56 121.5(3) . . ?
C63 C58 C57 120.5(4) . . ?
C63 C58 C59 117.5(4) . . ?
C57 C58 C59 122.1(3) . . ?
C60 C59 C58 120.9(4) . . ?
C59 C60 C61 121.2(4) . . ?
C62 C61 C60 119.7(4) . . ?
C61 C62 C63 120.9(4) . . ?
C64 C63 C62 122.0(4) . . ?
C64 C63 C58 118.1(3) . . ?
C62 C63 C58 119.8(4) . . ?
C65 C64 C63 121.2(3) . . ?
C64 C65 C66 120.5(4) . . ?
O6 C66 C57 116.2(3) . . ?
O6 C66 C65 122.6(3) . . ?
C57 C66 C65 121.2(3) . . ?
N3 C68 C48 127.2(3) . . ?
C70 O9 C70 107.1(13) 2_657 . ?
C70 O9 Zn2 126.5(6) 2_657 . ?
C70 O9 Zn2 126.5(6) . . ?
O10 C70 O9 147.1(15) . . ?
O10 C70 O11 55.0(12) . . ?
O9 C70 O11 142.3(12) . . ?
O10 O11 C70 29.9(6) . . ?
C70 O10 O11 95.2(14) . . ?

loop_
_geom_bond_atom_site_label_1
_geom_bond_atom_site_label_2
_geom_bond_distance
_geom_bond_site_symmetry_2
_geom_bond_publ_flag
Zn1 O1 1.904(2) . ?
Zn1 O3 1.917(2) . ?
Zn1 N1 1.994(3) . ?
Zn1 N2 2.001(3) . ?
Zn2 O5 1.968(2) 2_657 ?
Zn2 O5 1.968(2) . ?
Zn2 N3 2.065(3) 2_657 ?
Zn2 N3 2.065(3) . ?
Zn2 O9 2.128(5) . ?
N1 C22 1.282(4) . ?
N1 C23 1.470(5) . ?
N2 C45 1.277(4) . ?
N2 C46 1.464(4) . ?
N3 C68 1.276(5) . ?
N3 C69 1.463(5) . ?
O1 C1 1.327(4) . ?
O2 C20 1.364(4) . ?
O2 C21 1.439(5) . ?
O3 C24 1.320(4) . ?
O4 C43 1.365(4) . ?
O4 C44 1.418(6) . ?
O5 C47 1.297(4) . ?
O6 C66 1.374(4) . ?
O6 C67 1.390(5) . ?
C1 C10 1.401(4) . ?
C1 C2 1.444(4) . ?
C2 C3 1.382(4) . ?
C2 C22 1.457(4) . ?
C3 C4 1.397(5) . ?
C4 C5 1.421(5) . ?
C4 C9 1.429(5) . ?
C5 C6 1.357(6) . ?
C6 C7 1.397(6) . ?
C7 C8 1.373(5) . ?
C8 C9 1.418(4) . ?
C9 C10 1.415(4) . ?
C10 C11 1.496(4) . ?
C11 C20 1.381(5) . ?
C11 C12 1.416(5) . ?
C12 C17 1.421(5) . ?
C12 C13 1.427(5) . ?
C13 C14 1.365(5) . ?
C14 C15 1.408(6) . ?
C15 C16 1.355(6) . ?
C16 C17 1.416(5) . ?
C17 C18 1.421(5) . ?
C18 C19 1.351(5) . ?
C19 C20 1.410(4) . ?
C24 C33 1.395(4) . ?
C24 C25 1.453(4) . ?
C25 C26 1.382(4) . ?
C25 C45 1.454(4) . ?
C26 C27 1.406(4) . ?
C27 C32 1.416(4) . ?
C27 C28 1.418(4) . ?
C28 C29 1.365(5) . ?
C29 C30 1.392(6) . ?
C30 C31 1.374(5) . ?
C31 C32 1.418(5) . ?
C32 C33 1.424(4) . ?
C33 C34 1.499(4) . ?
C34 C43 1.370(5) . ?
C34 C35 1.422(4) . ?
C35 C36 1.414(6) . ?
C35 C40 1.426(4) . ?
C36 C37 1.355(5) . ?
C37 C38 1.407(6) . ?
C38 C39 1.356(6) . ?
C39 C40 1.422(5) . ?
C40 C41 1.406(5) . ?
C41 C42 1.356(5) . ?
C42 C43 1.411(4) . ?
C47 C56 1.406(5) . ?
C47 C48 1.444(5) . ?
C48 C49 1.377(5) . ?
C48 C68 1.458(5) . ?
C49 C50 1.401(5) . ?
C50 C51 1.420(5) . ?
C50 C55 1.424(5) . ?
C51 C52 1.360(6) . ?
C52 C53 1.411(6) . ?
C53 C54 1.361(5) . ?
C54 C55 1.422(5) . ?
C55 C56 1.414(5) . ?
C56 C57 1.501(5) . ?
C57 C66 1.374(5) . ?
C57 C58 1.423(5) . ?
C58 C63 1.417(5) . ?
C58 C59 1.429(5) . ?
C59 C60 1.358(5) . ?
C60 C61 1.405(6) . ?
C61 C62 1.360(7) . ?
C62 C63 1.416(5) . ?
C63 C64 1.413(5) . ?
C64 C65 1.351(5) . ?
C65 C66 1.408(5) . ?
O9 C70 1.640(16) 2_657 ?
O9 C70 1.640(16) . ?
C70 O10 0.873(15) . ?
C70 O11 1.74(2) . ?
O11 O10 1.434(17) . ?

loop_
_geom_torsion_atom_site_label_1
_geom_torsion_atom_site_label_2
_geom_torsion_atom_site_label_3
_geom_torsion_atom_site_label_4
_geom_torsion
_geom_torsion_site_symmetry_1
_geom_torsion_site_symmetry_2
_geom_torsion_site_symmetry_3
_geom_torsion_site_symmetry_4
_geom_torsion_publ_flag
Zn1 O1 C1 C10 158.2(2) . . . . ?
Zn1 O1 C1 C2 -22.5(4) . . . . ?
O1 C1 C2 C3 -176.4(3) . . . . ?
C10 C1 C2 C3 2.9(5) . . . . ?
O1 C1 C2 C22 4.9(5) . . . . ?
C10 C1 C2 C22 -175.9(3) . . . . ?
C1 C2 C3 C4 -3.6(5) . . . . ?
C22 C2 C3 C4 175.3(3) . . . . ?
C2 C3 C4 C5 -176.1(3) . . . . ?
C2 C3 C4 C9 2.7(5) . . . . ?
C3 C4 C5 C6 178.5(4) . . . . ?
C9 C4 C5 C6 -0.3(6) . . . . ?
C4 C5 C6 C7 1.0(6) . . . . ?
C5 C6 C7 C8 -0.3(6) . . . . ?
C6 C7 C8 C9 -1.0(6) . . . . ?
C7 C8 C9 C10 -176.9(3) . . . . ?
C7 C8 C9 C4 1.7(5) . . . . ?
C3 C4 C9 C10 -1.3(5) . . . . ?
C5 C4 C9 C10 177.6(3) . . . . ?
C3 C4 C9 C8 -179.9(3) . . . . ?
C5 C4 C9 C8 -1.1(5) . . . . ?
O1 C1 C10 C9 177.8(3) . . . . ?
C2 C1 C10 C9 -1.5(5) . . . . ?
O1 C1 C10 C11 -3.8(5) . . . . ?
C2 C1 C10 C11 176.9(3) . . . . ?
C8 C9 C10 C1 179.3(3) . . . . ?
C4 C9 C10 C1 0.8(5) . . . . ?
C8 C9 C10 C11 0.9(5) . . . . ?
C4 C9 C10 C11 -177.6(3) . . . . ?
C1 C10 C11 C20 92.9(4) . . . . ?
C9 C10 C11 C20 -88.6(4) . . . . ?
C1 C10 C11 C12 -88.7(4) . . . . ?
C9 C10 C11 C12 89.8(4) . . . . ?
C20 C11 C12 C17 -1.0(4) . . . . ?
C10 C11 C12 C17 -179.4(3) . . . . ?
C20 C11 C12 C13 179.2(3) . . . . ?
C10 C11 C12 C13 0.8(5) . . . . ?
C11 C12 C13 C14 179.2(3) . . . . ?
C17 C12 C13 C14 -0.6(5) . . . . ?
C12 C13 C14 C15 -0.4(6) . . . . ?
C13 C14 C15 C16 0.7(7) . . . . ?
C14 C15 C16 C17 0.0(7) . . . . ?
C15 C16 C17 C12 -1.0(6) . . . . ?
C15 C16 C17 C18 178.4(4) . . . . ?
C11 C12 C17 C16 -178.5(3) . . . . ?
C13 C12 C17 C16 1.3(5) . . . . ?
C11 C12 C17 C18 2.0(5) . . . . ?
C13 C12 C17 C18 -178.2(3) . . . . ?
C16 C17 C18 C19 178.9(3) . . . . ?
C12 C17 C18 C19 -1.7(5) . . . . ?
C17 C18 C19 C20 0.4(5) . . . . ?
C21 O2 C20 C11 -171.0(4) . . . . ?
C21 O2 C20 C19 10.9(5) . . . . ?
C12 C11 C20 O2 -178.4(3) . . . . ?
C10 C11 C20 O2 0.0(4) . . . . ?
C12 C11 C20 C19 -0.3(5) . . . . ?
C10 C11 C20 C19 178.1(3) . . . . ?
C18 C19 C20 O2 178.6(3) . . . . ?
C18 C19 C20 C11 0.7(5) . . . . ?
C23 N1 C22 C2 -179.1(4) . . . . ?
Zn1 N1 C22 C2 -4.1(5) . . . . ?
C3 C2 C22 N1 -169.1(4) . . . . ?
C1 C2 C22 N1 9.7(6) . . . . ?
Zn1 O3 C24 C33 156.1(2) . . . . ?
Zn1 O3 C24 C25 -25.0(4) . . . . ?
O3 C24 C25 C26 -176.6(3) . . . . ?
C33 C24 C25 C26 2.4(4) . . . . ?
O3 C24 C25 C45 5.7(5) . . . . ?
C33 C24 C25 C45 -175.3(3) . . . . ?
C24 C25 C26 C27 -3.1(5) . . . . ?
C45 C25 C26 C27 174.9(3) . . . . ?
C25 C26 C27 C32 2.5(5) . . . . ?
C25 C26 C27 C28 -175.8(3) . . . . ?
C26 C27 C28 C29 179.4(3) . . . . ?
C32 C27 C28 C29 1.1(5) . . . . ?
C27 C28 C29 C30 0.9(6) . . . . ?
C28 C29 C30 C31 -1.9(6) . . . . ?
C29 C30 C31 C32 0.9(6) . . . . ?
C26 C27 C32 C31 179.5(3) . . . . ?
C28 C27 C32 C31 -2.1(5) . . . . ?
C26 C27 C32 C33 -1.4(4) . . . . ?
C28 C27 C32 C33 177.0(3) . . . . ?
C30 C31 C32 C27 1.2(5) . . . . ?
C30 C31 C32 C33 -177.9(3) . . . . ?
O3 C24 C33 C32 177.7(3) . . . . ?
C25 C24 C33 C32 -1.4(5) . . . . ?
O3 C24 C33 C34 -2.8(5) . . . . ?
C25 C24 C33 C34 178.1(3) . . . . ?
C27 C32 C33 C24 0.9(5) . . . . ?
C31 C32 C33 C24 179.9(3) . . . . ?
C27 C32 C33 C34 -178.6(3) . . . . ?
C31 C32 C33 C34 0.5(5) . . . . ?
C24 C33 C34 C43 91.6(4) . . . . ?
C32 C33 C34 C43 -88.9(4) . . . . ?
C24 C33 C34 C35 -91.7(4) . . . . ?
C32 C33 C34 C35 87.8(4) . . . . ?
C43 C34 C35 C36 178.7(3) . . . . ?
C33 C34 C35 C36 1.9(5) . . . . ?
C43 C34 C35 C40 -0.9(4) . . . . ?
C33 C34 C35 C40 -177.7(3) . . . . ?
C34 C35 C36 C37 178.5(3) . . . . ?
C40 C35 C36 C37 -1.9(5) . . . . ?
C35 C36 C37 C38 0.8(6) . . . . ?
C36 C37 C38 C39 0.7(6) . . . . ?
C37 C38 C39 C40 -0.9(6) . . . . ?
C38 C39 C40 C41 179.8(4) . . . . ?
C38 C39 C40 C35 -0.2(6) . . . . ?
C36 C35 C40 C41 -178.4(3) . . . . ?
C34 C35 C40 C41 1.2(5) . . . . ?
C36 C35 C40 C39 1.6(5) . . . . ?
C34 C35 C40 C39 -178.8(3) . . . . ?
C39 C40 C41 C42 178.7(3) . . . . ?
C35 C40 C41 C42 -1.2(5) . . . . ?
C40 C41 C42 C43 0.9(5) . . . . ?
C44 O4 C43 C34 -177.2(4) . . . . ?
C44 O4 C43 C42 4.5(6) . . . . ?
C35 C34 C43 O4 -177.7(3) . . . . ?
C33 C34 C43 O4 -0.8(4) . . . . ?
C35 C34 C43 C42 0.7(5) . . . . ?
C33 C34 C43 C42 177.5(3) . . . . ?
C41 C42 C43 O4 177.5(3) . . . . ?
C41 C42 C43 C34 -0.7(5) . . . . ?
C46 N2 C45 C25 -178.0(4) . . . . ?
Zn1 N2 C45 C25 -1.6(5) . . . . ?
C26 C25 C45 N2 -169.0(4) . . . . ?
C24 C25 C45 N2 8.8(6) . . . . ?
Zn2 O5 C47 C56 168.0(3) . . . . ?
Zn2 O5 C47 C48 -12.6(6) . . . . ?
O5 C47 C48 C49 -177.8(3) . . . . ?
C56 C47 C48 C49 1.6(5) . . . . ?
O5 C47 C48 C68 1.5(5) . . . . ?
C56 C47 C48 C68 -179.1(3) . . . . ?
C47 C48 C49 C50 -1.6(5) . . . . ?
C68 C48 C49 C50 179.0(3) . . . . ?
C48 C49 C50 C51 -177.8(3) . . . . ?
C48 C49 C50 C55 1.0(5) . . . . ?
C49 C50 C51 C52 179.2(4) . . . . ?
C55 C50 C51 C52 0.4(6) . . . . ?
C50 C51 C52 C53 1.0(6) . . . . ?
C51 C52 C53 C54 -1.3(6) . . . . ?
C52 C53 C54 C55 0.2(6) . . . . ?
C53 C54 C55 C56 -178.7(4) . . . . ?
C53 C54 C55 C50 1.1(6) . . . . ?
C49 C50 C55 C56 -0.4(5) . . . . ?
C51 C50 C55 C56 178.5(3) . . . . ?
C49 C50 C55 C54 179.7(3) . . . . ?
C51 C50 C55 C54 -1.4(5) . . . . ?
O5 C47 C56 C55 178.4(4) . . . . ?
C48 C47 C56 C55 -1.0(5) . . . . ?
O5 C47 C56 C57 -0.9(5) . . . . ?
C48 C47 C56 C57 179.7(3) . . . . ?
C54 C55 C56 C47 -179.7(4) . . . . ?
C50 C55 C56 C47 0.5(5) . . . . ?
C54 C55 C56 C57 -0.4(5) . . . . ?
C50 C55 C56 C57 179.8(3) . . . . ?
C47 C56 C57 C66 87.0(4) . . . . ?
C55 C56 C57 C66 -92.3(4) . . . . ?
C47 C56 C57 C58 -91.9(4) . . . . ?
C55 C56 C57 C58 88.8(4) . . . . ?
C66 C57 C58 C63 -1.2(5) . . . . ?
C56 C57 C58 C63 177.7(3) . . . . ?
C66 C57 C58 C59 179.2(4) . . . . ?
C56 C57 C58 C59 -1.9(5) . . . . ?
C63 C58 C59 C60 -2.1(6) . . . . ?
C57 C58 C59 C60 177.4(3) . . . . ?
C58 C59 C60 C61 0.4(6) . . . . ?
C59 C60 C61 C62 0.9(7) . . . . ?
C60 C61 C62 C63 -0.4(7) . . . . ?
C61 C62 C63 C64 179.8(4) . . . . ?
C61 C62 C63 C58 -1.4(6) . . . . ?
C57 C58 C63 C64 1.9(5) . . . . ?
C59 C58 C63 C64 -178.6(3) . . . . ?
C57 C58 C63 C62 -176.9(3) . . . . ?
C59 C58 C63 C62 2.6(5) . . . . ?
C62 C63 C64 C65 177.7(3) . . . . ?
C58 C63 C64 C65 -1.1(5) . . . . ?
C63 C64 C65 C66 -0.3(5) . . . . ?
C67 O6 C66 C57 179.2(6) . . . . ?
C67 O6 C66 C65 -1.9(7) . . . . ?
C58 C57 C66 O6 178.7(3) . . . . ?
C56 C57 C66 O6 -0.2(5) . . . . ?
C58 C57 C66 C65 -0.2(5) . . . . ?
C56 C57 C66 C65 -179.1(3) . . . . ?
C64 C65 C66 O6 -177.8(3) . . . . ?
C64 C65 C66 C57 1.0(5) . . . . ?
C69 N3 C68 C48 -178.4(4) . . . . ?
Zn2 N3 C68 C48 2.9(6) . . . . ?
C49 C48 C68 N3 -177.5(4) . . . . ?
C47 C48 C68 N3 3.1(6) . . . . ?
C70 O9 C70 O10 76(3) 2_657 . . . ?
Zn2 O9 C70 O10 -104(3) . . . . ?
C70 O9 C70 O11 -29.3(15) 2_657 . . . ?
Zn2 O9 C70 O11 150.7(15) . . . . ?
O9 C70 O11 O10 140(3) . . . . ?
O9 C70 O10 O11 -134(3) . . . . ?
